data_7719647
loop_
_publ_author_name
'Seifert, Fabian'
'Piesik, Dirk F.-J.'
'Portwich, Flavio L.'
'Kowalke, Janine'
'Seifert, Andreas'
'Matsidik, Rukiya'
'G&#xf6;rls, Helmar'
'Sommer, Michael'
'Harder, Sjoerd'
'Kretschmer, Robert'

_publ_section_title
;
 Mono- and dinuclear &#x3b2;-oxo-&#x3b4;-diiminate (BODDI) based catalysts
 for the ring-opening polymerization of L-lactide.
;
_journal_issue 42
_journal_name_full 'Dalton transactions (Cambridge, England : 2003)'
_journal_page_first 15780
_journal_page_last 15794
_journal_paper_doi 10.1039/d5dt01934f
_journal_volume 54
_journal_year 2025
_chemical_formula_moiety 'C70 H100 Ca2 N4 O4, C4 H8 O'
_chemical_formula_sum 'C74 H108 Ca2 N4 O5'
_chemical_formula_weight 1213.80
_space_group_crystal_system triclinic
_space_group_IT_number 2
_space_group_name_Hall '-P 1'
_space_group_name_H-M_alt 'P -1'
_atom_sites_solution_hydrogens geom
_atom_sites_solution_primary direct
_atom_sites_solution_secondary difmap
_audit_creation_method SHELXL-2018/3
_audit_update_record
;
2023-03-09 deposited with the CCDC.	2025-10-01 downloaded from the CCDC.
;
_cell_angle_alpha 112.076(2)
_cell_angle_beta 99.197(2)
_cell_angle_gamma 93.601(2)
_cell_formula_units_Z 2
_cell_length_a 14.0733(4)
_cell_length_b 15.6118(5)
_cell_length_c 17.5387(4)
_cell_measurement_reflns_used 45140
_cell_measurement_temperature 133(2)
_cell_measurement_theta_max 27.484
_cell_measurement_theta_min 1.420
_cell_volume 3493.06(18)
_computing_cell_refinement DENZO
_computing_data_collection COLLECT
_computing_data_reduction DENZO
_computing_molecular_graphics SHELXTL/PC
_computing_publication_material 'SHELXL-2018/3 (Sheldrick, 2018)'
_computing_structure_refinement 'SHELXL-2018/3 (Sheldrick, 2018)'
_computing_structure_solution 'SHELXS-97 (Sheldrick, 2008)'
_diffrn_ambient_temperature 133(2)
_diffrn_measured_fraction_theta_full 0.996
_diffrn_measured_fraction_theta_max 0.992
_diffrn_measurement_device_type KappaCCD
_diffrn_measurement_method 'phi + omega - scans'
_diffrn_radiation_type MoK\a
_diffrn_radiation_wavelength 0.71073
_diffrn_reflns_av_R_equivalents 0.0661
_diffrn_reflns_av_unetI/netI 0.0807
_diffrn_reflns_Laue_measured_fraction_full 0.996
_diffrn_reflns_Laue_measured_fraction_max 0.992
_diffrn_reflns_limit_h_max 18
_diffrn_reflns_limit_h_min -18
_diffrn_reflns_limit_k_max 20
_diffrn_reflns_limit_k_min -20
_diffrn_reflns_limit_l_max 22
_diffrn_reflns_limit_l_min -22
_diffrn_reflns_number 45140
_diffrn_reflns_point_group_measured_fraction_full 0.996
_diffrn_reflns_point_group_measured_fraction_max 0.992
_diffrn_reflns_theta_full 25.242
_diffrn_reflns_theta_max 27.484
_diffrn_reflns_theta_min 1.420
_exptl_absorpt_coefficient_mu 0.214
_exptl_absorpt_correction_T_max 0.7456
_exptl_absorpt_correction_T_min 0.6097
_exptl_absorpt_correction_type multi-scan
_exptl_absorpt_process_details
; 
 SADABS 2016/2: Krause, L., Herbst-Irmer, R., Sheldrick G.M. & Stalke D., 
 J. Appl. Cryst. 48 (2015) 3-10 
;
_exptl_crystal_colour colourless
_exptl_crystal_density_diffrn 1.154
_exptl_crystal_density_method 'not measured'
_exptl_crystal_description prism
_exptl_crystal_F_000 1320
_exptl_crystal_size_max 0.102
_exptl_crystal_size_mid 0.092
_exptl_crystal_size_min 0.078
_refine_diff_density_max 1.481
_refine_diff_density_min -0.710
_refine_diff_density_rms 0.087
_refine_ls_extinction_method none
_refine_ls_goodness_of_fit_ref 1.089
_refine_ls_hydrogen_treatment constr
_refine_ls_matrix_type full
_refine_ls_number_parameters 805
_refine_ls_number_reflns 15897
_refine_ls_number_restraints 1
_refine_ls_restrained_S_all 1.092
_refine_ls_R_factor_all 0.1279
_refine_ls_R_factor_gt 0.0925
_refine_ls_shift/su_max 0.001
_refine_ls_shift/su_mean 0.001
_refine_ls_structure_factor_coef Fsqd
_refine_ls_weighting_details 'w=1/[\s^2^(Fo^2^)+(0.0598P)^2^+8.9439P] where P=(Fo^2^+2Fc^2^)/3'
_refine_ls_weighting_scheme calc
_refine_ls_wR_factor_gt 0.1947
_refine_ls_wR_factor_ref 0.2165
_reflns_Friedel_coverage 0.000
_reflns_number_gt 11590
_reflns_number_total 15897
_reflns_threshold_expression 'I > 2\s(I)'
_cod_data_source_file d5dt01934f2.cif
_cod_data_source_block FO7169_(BODDI)2Ca2
_cod_depositor_comments 'Adding full bibliography for 7719641--7719649.cif.'
_cod_database_code 7719647
_shelx_shelxl_version_number 2018/3
_shelx_space_group_comment
; 
The symmetry employed for this shelxl refinement is uniquely defined 
by the following loop, which should always be used as a source of 
symmetry information in preference to the above space-group names. 
They are only intended as comments. 
;
_shelx_estimated_absorpt_t_min 0.978
_shelx_estimated_absorpt_t_max 0.983

loop_
_space_group_symop_operation_xyz
'x, y, z'
'-x, -y, -z'

loop_
_atom_site_label
_atom_site_type_symbol
_atom_site_fract_x
_atom_site_fract_y
_atom_site_fract_z
_atom_site_U_iso_or_equiv
_atom_site_adp_type
_atom_site_occupancy
_atom_site_site_symmetry_order
_atom_site_calc_flag
_atom_site_refinement_flags_posn
_atom_site_refinement_flags_adp
_atom_site_refinement_flags_occupancy
_atom_site_disorder_assembly
_atom_site_disorder_group
Ca1 Ca 0.70852(5) 0.19025(5) 0.81578(4) 0.01806(15) Uani 1 1 d . . . . .
Ca2 Ca 0.78942(5) 0.29563(5) 0.68255(4) 0.01919(16) Uani 1 1 d . . . . .
O1 O 0.70035(16) 0.16952(15) 0.67954(14) 0.0193(5) Uani 1 1 d . . . . .
O2 O 0.82348(17) 0.29847(16) 0.81612(14) 0.0219(5) Uani 1 1 d . . . . .
O3 O 0.67121(18) 0.30354(19) 0.93929(16) 0.0333(6) Uani 1 1 d . . . . .
O4 O 0.64882(19) 0.32118(17) 0.60197(16) 0.0327(6) Uani 1 1 d . . . . .
N1 N 0.5424(2) 0.1161(2) 0.74941(17) 0.0210(6) Uani 1 1 d . . . . .
N2 N 0.8479(2) 0.1761(2) 0.57341(17) 0.0215(6) Uani 1 1 d . . . . .
N3 N 0.8505(2) 0.15020(19) 0.88594(17) 0.0203(6) Uani 1 1 d . . . . .
N4 N 0.8543(2) 0.45648(19) 0.76687(18) 0.0229(6) Uani 1 1 d . . . . .
C1 C 0.4648(2) 0.1284(2) 0.7941(2) 0.0224(7) Uani 1 1 d . . . . .
C2 C 0.4046(2) 0.1972(3) 0.7928(2) 0.0265(8) Uani 1 1 d . . . . .
C3 C 0.3281(3) 0.2080(3) 0.8363(3) 0.0344(9) Uani 1 1 d . . . . .
H3A H 0.286368 0.253137 0.834777 0.041 Uiso 1 1 calc R U . . .
C4 C 0.3122(3) 0.1551(3) 0.8810(3) 0.0378(10) Uani 1 1 d . . . . .
H4A H 0.259091 0.162711 0.909200 0.045 Uiso 1 1 calc R U . . .
C5 C 0.3739(3) 0.0899(3) 0.8852(2) 0.0340(9) Uani 1 1 d . . . . .
H5A H 0.364352 0.055250 0.918353 0.041 Uiso 1 1 calc R U . . .
C6 C 0.4497(3) 0.0750(3) 0.8411(2) 0.0269(8) Uani 1 1 d . . . . .
C7 C 0.4218(3) 0.2556(3) 0.7429(3) 0.0330(9) Uani 1 1 d . . . . .
H7A H 0.491978 0.257710 0.738950 0.040 Uiso 1 1 calc R U . . .
C8 C 0.4026(3) 0.3576(3) 0.7866(3) 0.0467(12) Uani 1 1 d . . . . .
H8A H 0.439968 0.384367 0.844293 0.070 Uiso 1 1 calc R U . . .
H8B H 0.333169 0.358638 0.787328 0.070 Uiso 1 1 calc R U . . .
H8C H 0.422401 0.394339 0.755744 0.070 Uiso 1 1 calc R U . . .
C9 C 0.3627(3) 0.2126(3) 0.6533(3) 0.0407(10) Uani 1 1 d . . . . .
H9A H 0.382170 0.151620 0.623542 0.061 Uiso 1 1 calc R U . . .
H9B H 0.374444 0.253720 0.624197 0.061 Uiso 1 1 calc R U . . .
H9C H 0.293424 0.204988 0.654814 0.061 Uiso 1 1 calc R U . . .
C10 C 0.5180(3) 0.0058(3) 0.8493(2) 0.0308(8) Uani 1 1 d . . . . .
H10A H 0.559742 -0.002776 0.806494 0.037 Uiso 1 1 calc R U . . .
C11 C 0.4660(3) -0.0906(3) 0.8325(3) 0.0446(11) Uani 1 1 d . . . . .
H11A H 0.514244 -0.132584 0.835011 0.067 Uiso 1 1 calc R U . . .
H11B H 0.423857 -0.115780 0.776684 0.067 Uiso 1 1 calc R U . . .
H11C H 0.426697 -0.085067 0.875040 0.067 Uiso 1 1 calc R U . . .
C12 C 0.5845(3) 0.0473(3) 0.9350(3) 0.0421(10) Uani 1 1 d . . . . .
H12A H 0.622792 0.105010 0.941280 0.063 Uiso 1 1 calc R U . . .
H12B H 0.628307 0.002650 0.940584 0.063 Uiso 1 1 calc R U . . .
H12C H 0.545420 0.060973 0.978660 0.063 Uiso 1 1 calc R U . . .
C13 C 0.5228(2) 0.0494(2) 0.6715(2) 0.0222(7) Uani 1 1 d . . . . .
C14 C 0.5868(2) 0.0309(2) 0.6153(2) 0.0210(7) Uani 1 1 d . . . . .
H14A H 0.569302 -0.026180 0.567467 0.025 Uiso 1 1 calc R U . . .
C15 C 0.6734(2) 0.0848(2) 0.6197(2) 0.0185(6) Uani 1 1 d . . . . .
C16 C 0.7315(2) 0.0459(2) 0.5601(2) 0.0213(7) Uani 1 1 d . . . . .
H16A H 0.710990 -0.018040 0.525183 0.026 Uiso 1 1 calc R U . . .
C17 C 0.8141(2) 0.0849(2) 0.5433(2) 0.0215(7) Uani 1 1 d . . . . .
C18 C 0.8655(3) 0.0126(3) 0.4847(2) 0.0272(8) Uani 1 1 d . . . . .
H18A H 0.927321 0.042754 0.481977 0.041 Uiso 1 1 calc R U . . .
H18B H 0.824389 -0.015268 0.428485 0.041 Uiso 1 1 calc R U . . .
H18C H 0.877768 -0.036160 0.506094 0.041 Uiso 1 1 calc R U . . .
C19 C 0.4278(3) -0.0164(3) 0.6393(2) 0.0272(8) Uani 1 1 d . . . . .
H19A H 0.375250 0.017803 0.660704 0.041 Uiso 1 1 calc R U . . .
H19B H 0.433674 -0.067487 0.658633 0.041 Uiso 1 1 calc R U . . .
H19C H 0.413146 -0.041981 0.577776 0.041 Uiso 1 1 calc R U . . .
C20 C 0.9252(3) 0.2055(2) 0.5410(2) 0.0237(7) Uani 1 1 d . . . . .
C21 C 1.0148(3) 0.2472(3) 0.5960(2) 0.0278(8) Uani 1 1 d . . . . .
C22 C 1.0899(3) 0.2770(3) 0.5645(3) 0.0322(9) Uani 1 1 d . . . . .
H22A H 1.151010 0.304813 0.600790 0.039 Uiso 1 1 calc R U . . .
C23 C 1.0769(3) 0.2666(3) 0.4817(3) 0.0377(10) Uani 1 1 d . . . . .
H23A H 1.129204 0.285900 0.461066 0.045 Uiso 1 1 calc R U . . .
C24 C 0.9880(3) 0.2284(3) 0.4291(3) 0.0331(9) Uani 1 1 d . . . . .
H24A H 0.979568 0.222946 0.372519 0.040 Uiso 1 1 calc R U . . .
C25 C 0.9104(3) 0.1975(3) 0.4564(2) 0.0280(8) Uani 1 1 d . . . . .
C26 C 1.0327(3) 0.2554(3) 0.6867(2) 0.0259(8) Uani 1 1 d . . . . .
H26A H 0.970969 0.269541 0.707367 0.031 Uiso 1 1 calc R U . . .
C27 C 1.0547(3) 0.1627(3) 0.6924(3) 0.0399(10) Uani 1 1 d . . . . .
H27A H 1.002759 0.112847 0.655213 0.060 Uiso 1 1 calc R U . . .
H27B H 1.058785 0.168009 0.750339 0.060 Uiso 1 1 calc R U . . .
H27C H 1.116713 0.148032 0.675285 0.060 Uiso 1 1 calc R U . . .
C28 C 1.1120(3) 0.3337(3) 0.7458(3) 0.0359(9) Uani 1 1 d . . . . .
H28A H 1.097063 0.392834 0.742601 0.054 Uiso 1 1 calc R U . . .
H28B H 1.174609 0.320436 0.729325 0.054 Uiso 1 1 calc R U . . .
H28C H 1.115484 0.338026 0.803386 0.054 Uiso 1 1 calc R U . . .
C29 C 0.8130(3) 0.1580(3) 0.3961(2) 0.0313(8) Uani 1 1 d . . . . .
H29A H 0.772468 0.124914 0.421204 0.038 Uiso 1 1 calc R U . . .
C30 C 0.7600(4) 0.2364(4) 0.3860(3) 0.0518(12) Uani 1 1 d . . . . .
H30A H 0.748686 0.277963 0.440711 0.078 Uiso 1 1 calc R U . . .
H30B H 0.697642 0.209908 0.346980 0.078 Uiso 1 1 calc R U . . .
H30C H 0.799721 0.271877 0.363906 0.078 Uiso 1 1 calc R U . . .
C31 C 0.8233(3) 0.0869(4) 0.3097(3) 0.0470(12) Uani 1 1 d . . . . .
H31A H 0.859152 0.037880 0.317158 0.070 Uiso 1 1 calc R U . . .
H31B H 0.858613 0.118622 0.281794 0.070 Uiso 1 1 calc R U . . .
H31C H 0.758635 0.058986 0.275118 0.070 Uiso 1 1 calc R U . . .
C32 C 0.8120(3) 0.5261(2) 0.7437(2) 0.0256(8) Uani 1 1 d . . . . .
C33 C 0.8293(3) 0.5384(3) 0.6716(3) 0.0342(9) Uani 1 1 d . . . . .
C34 C 0.7787(4) 0.5999(3) 0.6460(3) 0.0417(10) Uani 1 1 d . . . . .
H34A H 0.790740 0.609279 0.597775 0.050 Uiso 1 1 calc R U . . .
C35 C 0.7115(3) 0.6475(3) 0.6889(3) 0.0369(9) Uani 1 1 d . . . . .
H35A H 0.676405 0.687734 0.669346 0.044 Uiso 1 1 calc R U . . .
C36 C 0.6961(3) 0.6361(3) 0.7602(3) 0.0341(9) Uani 1 1 d . . . . .
H36A H 0.651325 0.670413 0.790507 0.041 Uiso 1 1 calc R U . . .
C37 C 0.7444(3) 0.5755(3) 0.7894(2) 0.0292(8) Uani 1 1 d . . . . .
C38 C 0.9025(4) 0.4862(4) 0.6225(3) 0.0528(13) Uani 1 1 d . . . . .
H38A H 0.900318 0.424021 0.626837 0.063 Uiso 1 1 calc R U . . .
C39 C 1.0038(4) 0.5344(6) 0.6593(4) 0.086(2) Uani 1 1 d . . . . .
H39A H 1.020103 0.542991 0.718372 0.129 Uiso 1 1 calc R U . . .
H39B H 1.009164 0.595369 0.655223 0.129 Uiso 1 1 calc R U . . .
H39C H 1.048854 0.496527 0.628388 0.129 Uiso 1 1 calc R U . . .
C40 C 0.8793(4) 0.4678(4) 0.5296(3) 0.0682(17) Uani 1 1 d . . . . .
H40A H 0.919204 0.422209 0.499737 0.102 Uiso 1 1 calc R U . . .
H40B H 0.893391 0.526185 0.522230 0.102 Uiso 1 1 calc R U . . .
H40C H 0.810434 0.443244 0.506975 0.102 Uiso 1 1 calc R U . . .
C41 C 0.7195(3) 0.5572(3) 0.8631(3) 0.0350(9) Uani 1 1 d . . . . .
H41A H 0.774368 0.528966 0.884124 0.042 Uiso 1 1 calc R U . . .
C42 C 0.6287(4) 0.4856(4) 0.8339(3) 0.0537(13) Uani 1 1 d . . . . .
H42A H 0.639546 0.428194 0.789643 0.081 Uiso 1 1 calc R U . . .
H42B H 0.573623 0.510728 0.811845 0.081 Uiso 1 1 calc R U . . .
H42C H 0.614580 0.471862 0.881337 0.081 Uiso 1 1 calc R U . . .
C43 C 0.7076(5) 0.6453(4) 0.9364(3) 0.0658(16) Uani 1 1 d . . . . .
H43A H 0.766896 0.690058 0.954475 0.099 Uiso 1 1 calc R U . . .
H43B H 0.695970 0.629048 0.983246 0.099 Uiso 1 1 calc R U . . .
H43C H 0.652397 0.673213 0.918476 0.099 Uiso 1 1 calc R U . . .
C44 C 0.9226(3) 0.4828(2) 0.8368(2) 0.0233(7) Uani 1 1 d . . . . .
C45 C 0.9547(3) 0.4231(2) 0.8746(2) 0.0242(7) Uani 1 1 d . . . . .
H45A H 1.013928 0.446002 0.914700 0.029 Uiso 1 1 calc R U . . .
C46 C 0.9116(2) 0.3326(2) 0.8617(2) 0.0203(7) Uani 1 1 d . . . . .
C47 C 0.9658(2) 0.2800(2) 0.8981(2) 0.0225(7) Uani 1 1 d . . . . .
H47A H 1.031397 0.306917 0.922782 0.027 Uiso 1 1 calc R U . . .
C48 C 0.9404(2) 0.1945(2) 0.9045(2) 0.0220(7) Uani 1 1 d . . . . .
C49 C 1.0263(3) 0.1540(3) 0.9359(2) 0.0287(8) Uani 1 1 d . . . . .
H49A H 1.005129 0.090217 0.929339 0.043 Uiso 1 1 calc R U . . .
H49B H 1.052332 0.192457 0.995338 0.043 Uiso 1 1 calc R U . . .
H49C H 1.076912 0.153369 0.903325 0.043 Uiso 1 1 calc R U . . .
C50 C 0.9724(3) 0.5835(3) 0.8780(2) 0.0346(9) Uani 1 1 d . . . . .
H50A H 0.992370 0.602715 0.835071 0.052 Uiso 1 1 calc R U . . .
H50B H 1.029773 0.588234 0.919937 0.052 Uiso 1 1 calc R U . . .
H50C H 0.927168 0.624333 0.905307 0.052 Uiso 1 1 calc R U . . .
C51 C 0.8344(2) 0.0690(2) 0.9041(2) 0.0232(7) Uani 1 1 d . . . . .
C52 C 0.8430(2) 0.0754(3) 0.9877(2) 0.0252(7) Uani 1 1 d . . . . .
C53 C 0.8198(3) -0.0050(3) 1.0014(2) 0.0305(8) Uani 1 1 d . . . . .
H53A H 0.825643 -0.001127 1.057292 0.037 Uiso 1 1 calc R U . . .
C54 C 0.7886(3) -0.0903(3) 0.9353(3) 0.0327(9) Uani 1 1 d . . . . .
H54A H 0.772839 -0.144336 0.945899 0.039 Uiso 1 1 calc R U . . .
C55 C 0.7805(3) -0.0966(3) 0.8531(3) 0.0309(8) Uani 1 1 d . . . . .
H55A H 0.759207 -0.155321 0.807906 0.037 Uiso 1 1 calc R U . . .
C56 C 0.8028(3) -0.0184(3) 0.8359(2) 0.0276(8) Uani 1 1 d . . . . .
C57 C 0.8741(3) 0.1677(3) 1.0633(2) 0.0282(8) Uani 1 1 d . . . . .
H57A H 0.897370 0.215654 1.043078 0.034 Uiso 1 1 calc R U . . .
C58 C 0.7891(3) 0.2009(3) 1.1064(3) 0.0438(11) Uani 1 1 d . . . . .
H58A H 0.737057 0.208974 1.066297 0.066 Uiso 1 1 calc R U . . .
H58B H 0.811180 0.260501 1.154218 0.066 Uiso 1 1 calc R U . . .
H58C H 0.764699 0.154417 1.126132 0.066 Uiso 1 1 calc R U . . .
C59 C 0.9579(3) 0.1608(3) 1.1283(3) 0.0394(10) Uani 1 1 d . . . . .
H59A H 1.011191 0.136185 1.100510 0.059 Uiso 1 1 calc R U . . .
H59B H 0.934557 0.118841 1.153215 0.059 Uiso 1 1 calc R U . . .
H59C H 0.981065 0.222808 1.172452 0.059 Uiso 1 1 calc R U . . .
C60 C 0.7998(3) -0.0280(3) 0.7463(2) 0.0297(8) Uani 1 1 d . . . . .
H60A H 0.775690 0.028803 0.741025 0.036 Uiso 1 1 calc R U . . .
C61 C 0.7327(3) -0.1134(3) 0.6800(3) 0.0402(10) Uani 1 1 d . . . . .
H61A H 0.727576 -0.109989 0.624834 0.060 Uiso 1 1 calc R U . . .
H61B H 0.668137 -0.114465 0.694086 0.060 Uiso 1 1 calc R U . . .
H61C H 0.759539 -0.170237 0.678613 0.060 Uiso 1 1 calc R U . . .
C62 C 0.9025(3) -0.0311(3) 0.7268(3) 0.0425(10) Uani 1 1 d . . . . .
H62A H 0.899898 -0.034662 0.669538 0.064 Uiso 1 1 calc R U . . .
H62B H 0.928171 -0.086093 0.731913 0.064 Uiso 1 1 calc R U . . .
H62C H 0.945032 0.025378 0.766620 0.064 Uiso 1 1 calc R U . . .
C63 C 0.5895(3) 0.3191(3) 0.9813(3) 0.0404(10) Uani 1 1 d . . . . .
H63A H 0.585458 0.278156 1.012516 0.049 Uiso 1 1 calc R U . . .
H63B H 0.528022 0.306066 0.940074 0.049 Uiso 1 1 calc R U . . .
C64 C 0.6075(4) 0.4187(4) 1.0397(3) 0.0584(14) Uani 1 1 d . . . . .
H64A H 0.577312 0.428518 1.089099 0.070 Uiso 1 1 calc R U . . .
H64B H 0.581818 0.458892 1.011329 0.070 Uiso 1 1 calc R U . . .
C65 C 0.7156(4) 0.4383(4) 1.0648(4) 0.078(2) Uani 1 1 d . . . . .
H65A H 0.738321 0.425104 1.115234 0.093 Uiso 1 1 calc R U . . .
H65B H 0.738261 0.504325 1.077287 0.093 Uiso 1 1 calc R U . . .
C66 C 0.7524(3) 0.3749(3) 0.9913(3) 0.0419(11) Uani 1 1 d . . . . .
H66A H 0.775113 0.409936 0.959425 0.050 Uiso 1 1 calc R U . . .
H66B H 0.807214 0.346096 1.010234 0.050 Uiso 1 1 calc R U . . .
C67 C 0.6140(9) 0.3984(5) 0.5831(7) 0.036(2) Uani 0.65(2) 1 d . . P A 1
H67A H 0.653509 0.415072 0.547521 0.044 Uiso 0.65(2) 1 calc R U P A 1
H67B H 0.617190 0.453966 0.635381 0.044 Uiso 0.65(2) 1 calc R U P A 1
C68 C 0.5106(9) 0.3635(7) 0.5370(8) 0.042(3) Uani 0.65(2) 1 d . . P A 1
H68A H 0.488590 0.398318 0.501974 0.051 Uiso 0.65(2) 1 calc R U P A 1
H68B H 0.466007 0.367678 0.576270 0.051 Uiso 0.65(2) 1 calc R U P A 1
C67A C 0.5844(12) 0.3954(9) 0.6117(12) 0.026(4) Uani 0.35(2) 1 d . . P A 2
H67C H 0.621198 0.458776 0.641463 0.031 Uiso 0.35(2) 1 calc R U P A 2
H67D H 0.531486 0.388011 0.640640 0.031 Uiso 0.35(2) 1 calc R U P A 2
C68A C 0.5471(16) 0.3737(12) 0.5199(13) 0.036(4) Uani 0.35(2) 1 d . . P A 2
H68C H 0.598200 0.391374 0.493659 0.043 Uiso 0.35(2) 1 calc R U P A 2
H68D H 0.490033 0.405594 0.511648 0.043 Uiso 0.35(2) 1 calc R U P A 2
C69 C 0.5181(4) 0.2628(3) 0.4836(3) 0.0479(12) Uani 1 1 d . . . . .
H69A H 0.543975 0.257934 0.433028 0.058 Uiso 0.65(2) 1 calc R U P A 1
H69B H 0.454216 0.223514 0.466079 0.058 Uiso 0.65(2) 1 calc R U P A 1
H69C H 0.449904 0.246039 0.485849 0.058 Uiso 0.35(2) 1 calc R U P A 2
H69D H 0.527354 0.232934 0.424996 0.058 Uiso 0.35(2) 1 calc R U P A 2
C70 C 0.5892(3) 0.2350(3) 0.5432(3) 0.0387(10) Uani 1 1 d . . . . .
H70A H 0.553590 0.205473 0.573312 0.046 Uiso 1 1 calc R U . . .
H70B H 0.629970 0.190464 0.511725 0.046 Uiso 1 1 calc R U . . .
O1T O 0.2831(6) 0.5497(6) 0.7091(6) 0.166(3) Uani 1 1 d . . . . .
C1T C 0.3815(7) 0.6244(7) 0.7504(6) 0.128(3) Uani 1 1 d . . . . .
H1TA H 0.367668 0.689685 0.773495 0.154 Uiso 1 1 calc R U . . .
H1TB H 0.424957 0.611413 0.793868 0.154 Uiso 1 1 calc R U . . .
C2T C 0.4208(5) 0.6011(6) 0.6700(6) 0.095(2) Uani 1 1 d . . . . .
H2TA H 0.434199 0.659829 0.661978 0.114 Uiso 1 1 calc R U . . .
H2TB H 0.483811 0.577719 0.678397 0.114 Uiso 1 1 calc R U . . .
C3T C 0.3631(5) 0.5363(6) 0.5959(5) 0.088(2) Uani 1 1 d D . . . .
H3TA H 0.323961 0.567376 0.564461 0.106 Uiso 1 1 calc R U . . .
H3TB H 0.402796 0.495602 0.559311 0.106 Uiso 1 1 calc R U . . .
C4T C 0.3023(7) 0.4843(7) 0.6271(6) 0.128(3) Uani 1 1 d D . . . .
H4TA H 0.335341 0.433249 0.634945 0.153 Uiso 1 1 calc R U . . .
H4TB H 0.240277 0.456600 0.586392 0.153 Uiso 1 1 calc R U . . .

loop_
_atom_site_aniso_label
_atom_site_aniso_U_11
_atom_site_aniso_U_22
_atom_site_aniso_U_33
_atom_site_aniso_U_23
_atom_site_aniso_U_13
_atom_site_aniso_U_12
Ca1 0.0180(3) 0.0158(3) 0.0199(3) 0.0055(3) 0.0044(2) 0.0065(2)
Ca2 0.0223(3) 0.0138(3) 0.0202(3) 0.0041(3) 0.0057(3) 0.0061(3)
O1 0.0225(11) 0.0130(11) 0.0200(11) 0.0022(9) 0.0065(9) 0.0054(9)
O2 0.0232(12) 0.0152(12) 0.0242(12) 0.0051(10) 0.0017(9) 0.0054(9)
O3 0.0266(13) 0.0324(15) 0.0297(14) -0.0021(12) 0.0085(11) 0.0081(11)
O4 0.0366(15) 0.0180(13) 0.0345(14) 0.0051(11) -0.0070(12) 0.0089(11)
N1 0.0182(13) 0.0197(15) 0.0247(14) 0.0068(12) 0.0063(11) 0.0080(11)
N2 0.0203(14) 0.0197(15) 0.0220(14) 0.0034(12) 0.0077(11) 0.0066(11)
N3 0.0217(14) 0.0180(14) 0.0223(14) 0.0084(12) 0.0041(11) 0.0075(11)
N4 0.0309(16) 0.0128(14) 0.0239(15) 0.0057(12) 0.0055(12) 0.0058(12)
C1 0.0185(16) 0.0207(17) 0.0227(17) 0.0014(14) 0.0061(13) 0.0055(13)
C2 0.0210(17) 0.0235(19) 0.0289(19) 0.0025(15) 0.0056(14) 0.0082(14)
C3 0.0253(19) 0.033(2) 0.037(2) 0.0036(18) 0.0079(16) 0.0124(16)
C4 0.0247(19) 0.052(3) 0.034(2) 0.009(2) 0.0156(16) 0.0140(18)
C5 0.030(2) 0.045(2) 0.028(2) 0.0131(18) 0.0099(16) 0.0051(18)
C6 0.0254(18) 0.030(2) 0.0221(17) 0.0056(15) 0.0070(14) 0.0090(15)
C7 0.0222(18) 0.026(2) 0.050(2) 0.0123(18) 0.0088(16) 0.0107(15)
C8 0.031(2) 0.027(2) 0.073(3) 0.011(2) 0.006(2) 0.0098(18)
C9 0.044(2) 0.037(2) 0.046(2) 0.021(2) 0.008(2) 0.0136(19)
C10 0.0283(19) 0.040(2) 0.030(2) 0.0176(18) 0.0108(15) 0.0077(17)
C11 0.051(3) 0.040(3) 0.043(2) 0.017(2) 0.005(2) 0.008(2)
C12 0.035(2) 0.047(3) 0.048(3) 0.024(2) 0.0032(19) 0.008(2)
C13 0.0230(17) 0.0192(17) 0.0244(17) 0.0074(14) 0.0053(13) 0.0081(13)
C14 0.0251(17) 0.0132(16) 0.0205(16) 0.0013(13) 0.0047(13) 0.0044(13)
C15 0.0217(16) 0.0170(16) 0.0181(15) 0.0075(13) 0.0035(12) 0.0088(13)
C16 0.0232(16) 0.0167(16) 0.0215(16) 0.0035(13) 0.0060(13) 0.0057(13)
C17 0.0228(16) 0.0205(17) 0.0188(16) 0.0040(13) 0.0043(13) 0.0097(13)
C18 0.0277(18) 0.0201(18) 0.034(2) 0.0051(15) 0.0158(15) 0.0123(14)
C19 0.0283(18) 0.0236(19) 0.0264(18) 0.0043(15) 0.0105(15) 0.0024(15)
C20 0.0252(17) 0.0180(17) 0.0275(18) 0.0050(14) 0.0123(14) 0.0069(14)
C21 0.0261(18) 0.0235(19) 0.0307(19) 0.0045(15) 0.0107(15) 0.0078(15)
C22 0.0228(18) 0.030(2) 0.043(2) 0.0119(18) 0.0101(16) 0.0039(15)
C23 0.033(2) 0.036(2) 0.046(2) 0.0130(19) 0.0203(18) -0.0010(18)
C24 0.035(2) 0.034(2) 0.033(2) 0.0113(17) 0.0173(17) 0.0052(17)
C25 0.0284(18) 0.0233(19) 0.0291(19) 0.0057(15) 0.0075(15) 0.0052(15)
C26 0.0212(17) 0.0254(19) 0.0289(18) 0.0063(15) 0.0078(14) 0.0086(14)
C27 0.049(3) 0.035(2) 0.036(2) 0.0126(19) 0.0116(19) 0.015(2)
C28 0.0257(19) 0.038(2) 0.037(2) 0.0064(18) 0.0038(16) 0.0057(17)
C29 0.032(2) 0.034(2) 0.0264(19) 0.0111(17) 0.0070(15) 0.0034(17)
C30 0.048(3) 0.048(3) 0.059(3) 0.025(2) -0.003(2) 0.002(2)
C31 0.048(3) 0.055(3) 0.027(2) 0.004(2) 0.0118(19) -0.004(2)
C32 0.0295(18) 0.0129(16) 0.0328(19) 0.0075(14) 0.0057(15) 0.0026(14)
C33 0.045(2) 0.024(2) 0.040(2) 0.0157(17) 0.0175(18) 0.0110(17)
C34 0.068(3) 0.027(2) 0.041(2) 0.0206(19) 0.019(2) 0.015(2)
C35 0.045(2) 0.021(2) 0.049(2) 0.0180(18) 0.0095(19) 0.0128(17)
C36 0.038(2) 0.0153(18) 0.049(2) 0.0097(17) 0.0134(18) 0.0095(16)
C37 0.034(2) 0.0174(18) 0.035(2) 0.0069(15) 0.0098(16) 0.0023(15)
C38 0.077(4) 0.047(3) 0.069(3) 0.043(3) 0.048(3) 0.038(3)
C39 0.054(3) 0.137(7) 0.051(3) 0.012(4) 0.018(3) 0.037(4)
C40 0.066(4) 0.062(4) 0.059(3) -0.001(3) 0.027(3) 0.002(3)
C41 0.044(2) 0.025(2) 0.037(2) 0.0082(17) 0.0179(18) 0.0139(17)
C42 0.050(3) 0.056(3) 0.060(3) 0.025(3) 0.020(2) -0.002(2)
C43 0.105(5) 0.045(3) 0.054(3) 0.014(3) 0.045(3) 0.022(3)
C44 0.0255(17) 0.0178(17) 0.0229(17) 0.0031(14) 0.0073(14) 0.0030(14)
C45 0.0237(17) 0.0221(18) 0.0214(17) 0.0035(14) 0.0025(13) 0.0015(14)
C46 0.0222(16) 0.0188(17) 0.0178(16) 0.0032(13) 0.0066(13) 0.0068(13)
C47 0.0182(15) 0.0230(18) 0.0225(17) 0.0054(14) 0.0020(13) 0.0036(13)
C48 0.0230(16) 0.0227(18) 0.0192(16) 0.0062(14) 0.0035(13) 0.0105(14)
C49 0.0235(17) 0.033(2) 0.036(2) 0.0192(17) 0.0057(15) 0.0113(15)
C50 0.045(2) 0.0184(19) 0.032(2) 0.0051(16) 0.0011(17) -0.0061(17)
C51 0.0206(16) 0.0228(18) 0.0305(18) 0.0144(15) 0.0050(14) 0.0091(14)
C52 0.0185(16) 0.0289(19) 0.0322(19) 0.0150(16) 0.0060(14) 0.0107(14)
C53 0.0275(18) 0.036(2) 0.036(2) 0.0223(18) 0.0071(16) 0.0117(16)
C54 0.031(2) 0.027(2) 0.048(2) 0.0245(19) 0.0055(17) 0.0093(16)
C55 0.032(2) 0.0214(19) 0.038(2) 0.0107(16) 0.0046(16) 0.0057(15)
C56 0.0242(17) 0.0258(19) 0.035(2) 0.0139(16) 0.0048(15) 0.0106(15)
C57 0.0273(18) 0.034(2) 0.0246(18) 0.0119(16) 0.0038(14) 0.0113(16)
C58 0.039(2) 0.051(3) 0.036(2) 0.006(2) 0.0133(18) 0.016(2)
C59 0.040(2) 0.047(3) 0.033(2) 0.018(2) 0.0027(18) 0.010(2)
C60 0.040(2) 0.0212(19) 0.0294(19) 0.0112(16) 0.0044(16) 0.0097(16)
C61 0.060(3) 0.021(2) 0.034(2) 0.0068(17) 0.003(2) 0.0072(19)
C62 0.050(3) 0.043(3) 0.034(2) 0.011(2) 0.0154(19) 0.010(2)
C63 0.029(2) 0.043(3) 0.041(2) 0.0018(19) 0.0150(18) 0.0133(18)
C64 0.064(3) 0.049(3) 0.052(3) 0.000(2) 0.028(3) 0.019(3)
C65 0.063(4) 0.063(4) 0.062(4) -0.027(3) 0.028(3) -0.017(3)
C66 0.035(2) 0.032(2) 0.041(2) -0.0050(19) 0.0077(18) 0.0049(18)
C67 0.042(5) 0.021(3) 0.044(5) 0.012(3) 0.001(4) 0.009(3)
C68 0.036(6) 0.032(4) 0.055(6) 0.015(4) -0.002(4) 0.016(4)
C67A 0.027(7) 0.014(5) 0.039(9) 0.012(5) 0.007(5) 0.011(5)
C68A 0.030(9) 0.027(7) 0.052(9) 0.016(6) 0.010(7) 0.014(7)
C69 0.048(3) 0.036(2) 0.046(3) 0.009(2) -0.015(2) 0.010(2)
C70 0.038(2) 0.022(2) 0.043(2) 0.0034(18) -0.0078(18) 0.0078(17)
O1T 0.151(7) 0.154(7) 0.206(9) 0.073(7) 0.061(6) 0.030(6)
C1T 0.117(8) 0.120(8) 0.132(8) 0.039(7) -0.004(6) 0.042(6)
C2T 0.063(4) 0.099(6) 0.119(7) 0.042(5) 0.008(4) 0.014(4)
C3T 0.089(5) 0.098(6) 0.084(5) 0.044(5) 0.011(4) 0.021(4)
C4T 0.147(9) 0.146(9) 0.117(8) 0.069(7) 0.041(7) 0.061(8)

loop_
_atom_type_symbol
_atom_type_description
_atom_type_scat_dispersion_real
_atom_type_scat_dispersion_imag
_atom_type_scat_source
C C 0.0033 0.0016 'International Tables Vol C Tables 4.2.6.8 and 6.1.1.4'
H H 0.0000 0.0000 'International Tables Vol C Tables 4.2.6.8 and 6.1.1.4'
N N 0.0061 0.0033 'International Tables Vol C Tables 4.2.6.8 and 6.1.1.4'
O O 0.0106 0.0060 'International Tables Vol C Tables 4.2.6.8 and 6.1.1.4'
Ca Ca 0.2262 0.3064 'International Tables Vol C Tables 4.2.6.8 and 6.1.1.4'

loop_
_geom_angle_atom_site_label_1
_geom_angle_atom_site_label_2
_geom_angle_atom_site_label_3
_geom_angle
_geom_angle_site_symmetry_1
_geom_angle_site_symmetry_3
_geom_angle_publ_flag
O2 Ca1 O1 73.79(8) . . ?
O2 Ca1 O3 89.06(9) . . ?
O1 Ca1 O3 137.50(10) . . ?
O2 Ca1 N3 80.15(9) . . ?
O1 Ca1 N3 117.77(9) . . ?
O3 Ca1 N3 96.27(10) . . ?
O2 Ca1 N1 141.83(9) . . ?
O1 Ca1 N1 76.68(9) . . ?
O3 Ca1 N1 96.84(9) . . ?
N3 Ca1 N1 135.93(10) . . ?
O1 Ca2 O2 73.58(8) . . ?
O1 Ca2 O4 87.66(9) . . ?
O2 Ca2 O4 132.79(10) . . ?
O1 Ca2 N4 144.50(9) . . ?
O2 Ca2 N4 77.02(9) . . ?
O4 Ca2 N4 98.19(10) . . ?
O1 Ca2 N2 80.78(9) . . ?
O2 Ca2 N2 117.98(9) . . ?
O4 Ca2 N2 100.43(10) . . ?
N4 Ca2 N2 131.51(10) . . ?
C63 O3 C66 108.4(3) . . ?
C63 O3 Ca1 137.2(2) . . ?
C66 O3 Ca1 114.2(2) . . ?
C70 O4 C67 108.5(4) . . ?
C70 O4 C67A 105.5(6) . . ?
C70 O4 Ca2 113.0(2) . . ?
C67 O4 Ca2 137.2(4) . . ?
C67A O4 Ca2 137.4(6) . . ?
C13 N1 C1 115.9(3) . . ?
C13 N1 Ca1 120.4(2) . . ?
C1 N1 Ca1 122.8(2) . . ?
C17 N2 C20 118.8(3) . . ?
C17 N2 Ca2 124.3(2) . . ?
C20 N2 Ca2 117.0(2) . . ?
C48 N3 C51 119.1(3) . . ?
C48 N3 Ca1 125.4(2) . . ?
C51 N3 Ca1 115.4(2) . . ?
C44 N4 C32 119.3(3) . . ?
C44 N4 Ca2 122.9(2) . . ?
C32 N4 Ca2 117.6(2) . . ?
C6 C1 C2 120.0(3) . . ?
C6 C1 N1 120.7(3) . . ?
C2 C1 N1 119.3(3) . . ?
C3 C2 C1 118.7(4) . . ?
C3 C2 C7 121.3(3) . . ?
C1 C2 C7 119.9(3) . . ?
C4 C3 C2 121.4(4) . . ?
C4 C3 H3A 119.3 . . ?
C2 C3 H3A 119.3 . . ?
C3 C4 C5 120.0(4) . . ?
C3 C4 H4A 120.0 . . ?
C5 C4 H4A 120.0 . . ?
C4 C5 C6 120.7(4) . . ?
C4 C5 H5A 119.6 . . ?
C6 C5 H5A 119.6 . . ?
C5 C6 C1 119.2(3) . . ?
C5 C6 C10 119.5(3) . . ?
C1 C6 C10 121.2(3) . . ?
C2 C7 C9 112.4(3) . . ?
C2 C7 C8 112.5(4) . . ?
C9 C7 C8 110.0(3) . . ?
C2 C7 H7A 107.2 . . ?
C9 C7 H7A 107.2 . . ?
C8 C7 H7A 107.2 . . ?
C7 C8 H8A 109.5 . . ?
C7 C8 H8B 109.5 . . ?
H8A C8 H8B 109.5 . . ?
C7 C8 H8C 109.5 . . ?
H8A C8 H8C 109.5 . . ?
H8B C8 H8C 109.5 . . ?
C7 C9 H9A 109.5 . . ?
C7 C9 H9B 109.5 . . ?
H9A C9 H9B 109.5 . . ?
C7 C9 H9C 109.5 . . ?
H9A C9 H9C 109.5 . . ?
H9B C9 H9C 109.5 . . ?
C12 C10 C6 109.3(3) . . ?
C12 C10 C11 111.2(3) . . ?
C6 C10 C11 113.9(3) . . ?
C12 C10 H10A 107.4 . . ?
C6 C10 H10A 107.4 . . ?
C11 C10 H10A 107.4 . . ?
C10 C11 H11A 109.5 . . ?
C10 C11 H11B 109.5 . . ?
H11A C11 H11B 109.5 . . ?
C10 C11 H11C 109.5 . . ?
H11A C11 H11C 109.5 . . ?
H11B C11 H11C 109.5 . . ?
C10 C12 H12A 109.5 . . ?
C10 C12 H12B 109.5 . . ?
H12A C12 H12B 109.5 . . ?
C10 C12 H12C 109.5 . . ?
H12A C12 H12C 109.5 . . ?
H12B C12 H12C 109.5 . . ?
N1 C13 C14 124.7(3) . . ?
N1 C13 C19 120.6(3) . . ?
C14 C13 C19 114.6(3) . . ?
C13 C14 C15 129.3(3) . . ?
C13 C14 H14A 115.4 . . ?
C15 C14 H14A 115.4 . . ?
O1 C15 C16 120.9(3) . . ?
O1 C15 C14 120.6(3) . . ?
C16 C15 C14 118.5(3) . . ?
C17 C16 C15 131.4(3) . . ?
C17 C16 H16A 114.3 . . ?
C15 C16 H16A 114.3 . . ?
N2 C17 C16 125.9(3) . . ?
N2 C17 C18 120.8(3) . . ?
C16 C17 C18 113.3(3) . . ?
C17 C18 H18A 109.5 . . ?
C17 C18 H18B 109.5 . . ?
H18A C18 H18B 109.5 . . ?
C17 C18 H18C 109.5 . . ?
H18A C18 H18C 109.5 . . ?
H18B C18 H18C 109.5 . . ?
C13 C19 H19A 109.5 . . ?
C13 C19 H19B 109.5 . . ?
H19A C19 H19B 109.5 . . ?
C13 C19 H19C 109.5 . . ?
H19A C19 H19C 109.5 . . ?
H19B C19 H19C 109.5 . . ?
C21 C20 C25 120.6(3) . . ?
C21 C20 N2 118.5(3) . . ?
C25 C20 N2 120.9(3) . . ?
C22 C21 C20 118.4(3) . . ?
C22 C21 C26 120.0(3) . . ?
C20 C21 C26 121.5(3) . . ?
C23 C22 C21 121.2(4) . . ?
C23 C22 H22A 119.4 . . ?
C21 C22 H22A 119.4 . . ?
C24 C23 C22 119.9(4) . . ?
C24 C23 H23A 120.0 . . ?
C22 C23 H23A 120.0 . . ?
C23 C24 C25 121.8(4) . . ?
C23 C24 H24A 119.1 . . ?
C25 C24 H24A 119.1 . . ?
C24 C25 C20 118.1(3) . . ?
C24 C25 C29 119.6(3) . . ?
C20 C25 C29 122.3(3) . . ?
C28 C26 C21 114.2(3) . . ?
C28 C26 C27 109.8(3) . . ?
C21 C26 C27 111.3(3) . . ?
C28 C26 H26A 107.1 . . ?
C21 C26 H26A 107.1 . . ?
C27 C26 H26A 107.1 . . ?
C26 C27 H27A 109.5 . . ?
C26 C27 H27B 109.5 . . ?
H27A C27 H27B 109.5 . . ?
C26 C27 H27C 109.5 . . ?
H27A C27 H27C 109.5 . . ?
H27B C27 H27C 109.5 . . ?
C26 C28 H28A 109.5 . . ?
C26 C28 H28B 109.5 . . ?
H28A C28 H28B 109.5 . . ?
C26 C28 H28C 109.5 . . ?
H28A C28 H28C 109.5 . . ?
H28B C28 H28C 109.5 . . ?
C25 C29 C30 110.5(3) . . ?
C25 C29 C31 112.5(3) . . ?
C30 C29 C31 110.3(4) . . ?
C25 C29 H29A 107.8 . . ?
C30 C29 H29A 107.8 . . ?
C31 C29 H29A 107.8 . . ?
C29 C30 H30A 109.5 . . ?
C29 C30 H30B 109.5 . . ?
H30A C30 H30B 109.5 . . ?
C29 C30 H30C 109.5 . . ?
H30A C30 H30C 109.5 . . ?
H30B C30 H30C 109.5 . . ?
C29 C31 H31A 109.5 . . ?
C29 C31 H31B 109.5 . . ?
H31A C31 H31B 109.5 . . ?
C29 C31 H31C 109.5 . . ?
H31A C31 H31C 109.5 . . ?
H31B C31 H31C 109.5 . . ?
C33 C32 C37 120.5(3) . . ?
C33 C32 N4 120.3(3) . . ?
C37 C32 N4 118.9(3) . . ?
C34 C33 C32 118.6(4) . . ?
C34 C33 C38 120.5(4) . . ?
C32 C33 C38 120.9(4) . . ?
C35 C34 C33 121.8(4) . . ?
C35 C34 H34A 119.1 . . ?
C33 C34 H34A 119.1 . . ?
C36 C35 C34 119.2(4) . . ?
C36 C35 H35A 120.4 . . ?
C34 C35 H35A 120.4 . . ?
C35 C36 C37 122.0(4) . . ?
C35 C36 H36A 119.0 . . ?
C37 C36 H36A 119.0 . . ?
C36 C37 C32 117.9(4) . . ?
C36 C37 C41 121.0(4) . . ?
C32 C37 C41 120.8(3) . . ?
C39 C38 C40 109.4(4) . . ?
C39 C38 C33 112.1(4) . . ?
C40 C38 C33 113.8(4) . . ?
C39 C38 H38A 107.1 . . ?
C40 C38 H38A 107.1 . . ?
C33 C38 H38A 107.1 . . ?
C38 C39 H39A 109.5 . . ?
C38 C39 H39B 109.5 . . ?
H39A C39 H39B 109.5 . . ?
C38 C39 H39C 109.5 . . ?
H39A C39 H39C 109.5 . . ?
H39B C39 H39C 109.5 . . ?
C38 C40 H40A 109.5 . . ?
C38 C40 H40B 109.5 . . ?
H40A C40 H40B 109.5 . . ?
C38 C40 H40C 109.5 . . ?
H40A C40 H40C 109.5 . . ?
H40B C40 H40C 109.5 . . ?
C37 C41 C42 109.8(4) . . ?
C37 C41 C43 113.7(4) . . ?
C42 C41 C43 110.8(4) . . ?
C37 C41 H41A 107.4 . . ?
C42 C41 H41A 107.4 . . ?
C43 C41 H41A 107.4 . . ?
C41 C42 H42A 109.5 . . ?
C41 C42 H42B 109.5 . . ?
H42A C42 H42B 109.5 . . ?
C41 C42 H42C 109.5 . . ?
H42A C42 H42C 109.5 . . ?
H42B C42 H42C 109.5 . . ?
C41 C43 H43A 109.5 . . ?
C41 C43 H43B 109.5 . . ?
H43A C43 H43B 109.5 . . ?
C41 C43 H43C 109.5 . . ?
H43A C43 H43C 109.5 . . ?
H43B C43 H43C 109.5 . . ?
N4 C44 C45 124.2(3) . . ?
N4 C44 C50 119.5(3) . . ?
C45 C44 C50 116.2(3) . . ?
C44 C45 C46 129.2(3) . . ?
C44 C45 H45A 115.4 . . ?
C46 C45 H45A 115.4 . . ?
O2 C46 C47 120.8(3) . . ?
O2 C46 C45 120.9(3) . . ?
C47 C46 C45 118.3(3) . . ?
C46 C47 C48 131.7(3) . . ?
C46 C47 H47A 114.2 . . ?
C48 C47 H47A 114.2 . . ?
N3 C48 C47 125.4(3) . . ?
N3 C48 C49 120.6(3) . . ?
C47 C48 C49 114.0(3) . . ?
C48 C49 H49A 109.5 . . ?
C48 C49 H49B 109.5 . . ?
H49A C49 H49B 109.5 . . ?
C48 C49 H49C 109.5 . . ?
H49A C49 H49C 109.5 . . ?
H49B C49 H49C 109.5 . . ?
C44 C50 H50A 109.5 . . ?
C44 C50 H50B 109.5 . . ?
H50A C50 H50B 109.5 . . ?
C44 C50 H50C 109.5 . . ?
H50A C50 H50C 109.5 . . ?
H50B C50 H50C 109.5 . . ?
C52 C51 C56 120.0(3) . . ?
C52 C51 N3 121.4(3) . . ?
C56 C51 N3 118.5(3) . . ?
C53 C52 C51 118.9(3) . . ?
C53 C52 C57 118.7(3) . . ?
C51 C52 C57 122.3(3) . . ?
C54 C53 C52 121.5(4) . . ?
C54 C53 H53A 119.3 . . ?
C52 C53 H53A 119.3 . . ?
C53 C54 C55 119.6(4) . . ?
C53 C54 H54A 120.2 . . ?
C55 C54 H54A 120.2 . . ?
C56 C55 C54 121.3(4) . . ?
C56 C55 H55A 119.4 . . ?
C54 C55 H55A 119.4 . . ?
C55 C56 C51 118.8(3) . . ?
C55 C56 C60 120.3(3) . . ?
C51 C56 C60 120.8(3) . . ?
C52 C57 C58 111.4(3) . . ?
C52 C57 C59 111.8(3) . . ?
C58 C57 C59 109.0(3) . . ?
C52 C57 H57A 108.2 . . ?
C58 C57 H57A 108.2 . . ?
C59 C57 H57A 108.2 . . ?
C57 C58 H58A 109.5 . . ?
C57 C58 H58B 109.5 . . ?
H58A C58 H58B 109.5 . . ?
C57 C58 H58C 109.5 . . ?
H58A C58 H58C 109.5 . . ?
H58B C58 H58C 109.5 . . ?
C57 C59 H59A 109.5 . . ?
C57 C59 H59B 109.5 . . ?
H59A C59 H59B 109.5 . . ?
C57 C59 H59C 109.5 . . ?
H59A C59 H59C 109.5 . . ?
H59B C59 H59C 109.5 . . ?
C56 C60 C61 114.4(3) . . ?
C56 C60 C62 110.3(3) . . ?
C61 C60 C62 108.8(3) . . ?
C56 C60 H60A 107.7 . . ?
C61 C60 H60A 107.7 . . ?
C62 C60 H60A 107.7 . . ?
C60 C61 H61A 109.5 . . ?
C60 C61 H61B 109.5 . . ?
H61A C61 H61B 109.5 . . ?
C60 C61 H61C 109.5 . . ?
H61A C61 H61C 109.5 . . ?
H61B C61 H61C 109.5 . . ?
C60 C62 H62A 109.5 . . ?
C60 C62 H62B 109.5 . . ?
H62A C62 H62B 109.5 . . ?
C60 C62 H62C 109.5 . . ?
H62A C62 H62C 109.5 . . ?
H62B C62 H62C 109.5 . . ?
O3 C63 C64 105.8(4) . . ?
O3 C63 H63A 110.6 . . ?
C64 C63 H63A 110.6 . . ?
O3 C63 H63B 110.6 . . ?
C64 C63 H63B 110.6 . . ?
H63A C63 H63B 108.7 . . ?
C63 C64 C65 103.5(4) . . ?
C63 C64 H64A 111.1 . . ?
C65 C64 H64A 111.1 . . ?
C63 C64 H64B 111.1 . . ?
C65 C64 H64B 111.1 . . ?
H64A C64 H64B 109.0 . . ?
C64 C65 C66 105.4(4) . . ?
C64 C65 H65A 110.7 . . ?
C66 C65 H65A 110.7 . . ?
C64 C65 H65B 110.7 . . ?
C66 C65 H65B 110.7 . . ?
H65A C65 H65B 108.8 . . ?
O3 C66 C65 106.4(4) . . ?
O3 C66 H66A 110.5 . . ?
C65 C66 H66A 110.5 . . ?
O3 C66 H66B 110.5 . . ?
C65 C66 H66B 110.5 . . ?
H66A C66 H66B 108.6 . . ?
O4 C67 C68 105.2(8) . . ?
O4 C67 H67A 110.7 . . ?
C68 C67 H67A 110.7 . . ?
O4 C67 H67B 110.7 . . ?
C68 C67 H67B 110.7 . . ?
H67A C67 H67B 108.8 . . ?
C67 C68 C69 101.2(8) . . ?
C67 C68 H68A 111.5 . . ?
C69 C68 H68A 111.5 . . ?
C67 C68 H68B 111.5 . . ?
C69 C68 H68B 111.5 . . ?
H68A C68 H68B 109.3 . . ?
O4 C67A C68A 98.5(14) . . ?
O4 C67A H67C 112.1 . . ?
C68A C67A H67C 112.1 . . ?
O4 C67A H67D 112.1 . . ?
C68A C67A H67D 112.1 . . ?
H67C C67A H67D 109.7 . . ?
C67A C68A C69 101.2(14) . . ?
C67A C68A H68C 111.5 . . ?
C69 C68A H68C 111.5 . . ?
C67A C68A H68D 111.5 . . ?
C69 C68A H68D 111.5 . . ?
H68C C68A H68D 109.3 . . ?
C68 C69 C70 102.6(5) . . ?
C70 C69 C68A 102.3(7) . . ?
C68 C69 H69A 111.2 . . ?
C70 C69 H69A 111.2 . . ?
C68 C69 H69B 111.2 . . ?
C70 C69 H69B 111.2 . . ?
H69A C69 H69B 109.2 . . ?
C70 C69 H69C 111.3 . . ?
C68A C69 H69C 111.3 . . ?
C70 C69 H69D 111.3 . . ?
C68A C69 H69D 111.3 . . ?
H69C C69 H69D 109.2 . . ?
O4 C70 C69 105.8(3) . . ?
O4 C70 H70A 110.6 . . ?
C69 C70 H70A 110.6 . . ?
O4 C70 H70B 110.6 . . ?
C69 C70 H70B 110.6 . . ?
H70A C70 H70B 108.7 . . ?
C4T O1T C1T 104.1(7) . . ?
C2T C1T O1T 96.4(7) . . ?
C2T C1T H1TA 112.5 . . ?
O1T C1T H1TA 112.5 . . ?
C2T C1T H1TB 112.5 . . ?
O1T C1T H1TB 112.5 . . ?
H1TA C1T H1TB 110.0 . . ?
C3T C2T C1T 117.7(7) . . ?
C3T C2T H2TA 107.9 . . ?
C1T C2T H2TA 107.9 . . ?
C3T C2T H2TB 107.9 . . ?
C1T C2T H2TB 107.9 . . ?
H2TA C2T H2TB 107.2 . . ?
C4T C3T C2T 101.8(7) . . ?
C4T C3T H3TA 111.4 . . ?
C2T C3T H3TA 111.4 . . ?
C4T C3T H3TB 111.4 . . ?
C2T C3T H3TB 111.4 . . ?
H3TA C3T H3TB 109.3 . . ?
C3T C4T O1T 108.4(8) . . ?
C3T C4T H4TA 110.0 . . ?
O1T C4T H4TA 110.0 . . ?
C3T C4T H4TB 110.0 . . ?
O1T C4T H4TB 110.0 . . ?
H4TA C4T H4TB 108.4 . . ?

loop_
_geom_bond_atom_site_label_1
_geom_bond_atom_site_label_2
_geom_bond_distance
_geom_bond_site_symmetry_2
_geom_bond_publ_flag
Ca1 O2 2.262(2) . ?
Ca1 O1 2.270(2) . ?
Ca1 O3 2.387(3) . ?
Ca1 N3 2.418(3) . ?
Ca1 N1 2.436(3) . ?
Ca2 O1 2.245(2) . ?
Ca2 O2 2.298(2) . ?
Ca2 O4 2.388(3) . ?
Ca2 N4 2.411(3) . ?
Ca2 N2 2.416(3) . ?
O1 C15 1.327(4) . ?
O2 C46 1.320(4) . ?
O3 C63 1.447(4) . ?
O3 C66 1.457(5) . ?
O4 C70 1.455(4) . ?
O4 C67 1.458(8) . ?
O4 C67A 1.492(13) . ?
N1 C13 1.343(4) . ?
N1 C1 1.426(4) . ?
N2 C17 1.341(4) . ?
N2 C20 1.432(4) . ?
N3 C48 1.332(4) . ?
N3 C51 1.432(4) . ?
N4 C44 1.338(4) . ?
N4 C32 1.427(4) . ?
C1 C6 1.403(5) . ?
C1 C2 1.414(5) . ?
C2 C3 1.399(5) . ?
C2 C7 1.515(6) . ?
C3 C4 1.366(6) . ?
C3 H3A 0.9500 . ?
C4 C5 1.394(6) . ?
C4 H4A 0.9500 . ?
C5 C6 1.396(5) . ?
C5 H5A 0.9500 . ?
C6 C10 1.522(5) . ?
C7 C9 1.526(6) . ?
C7 C8 1.549(6) . ?
C7 H7A 1.0000 . ?
C8 H8A 0.9800 . ?
C8 H8B 0.9800 . ?
C8 H8C 0.9800 . ?
C9 H9A 0.9800 . ?
C9 H9B 0.9800 . ?
C9 H9C 0.9800 . ?
C10 C12 1.516(6) . ?
C10 C11 1.532(6) . ?
C10 H10A 1.0000 . ?
C11 H11A 0.9800 . ?
C11 H11B 0.9800 . ?
C11 H11C 0.9800 . ?
C12 H12A 0.9800 . ?
C12 H12B 0.9800 . ?
C12 H12C 0.9800 . ?
C13 C14 1.402(5) . ?
C13 C19 1.521(5) . ?
C14 C15 1.413(5) . ?
C14 H14A 0.9500 . ?
C15 C16 1.409(4) . ?
C16 C17 1.403(5) . ?
C16 H16A 0.9500 . ?
C17 C18 1.523(4) . ?
C18 H18A 0.9800 . ?
C18 H18B 0.9800 . ?
C18 H18C 0.9800 . ?
C19 H19A 0.9800 . ?
C19 H19B 0.9800 . ?
C19 H19C 0.9800 . ?
C20 C21 1.408(5) . ?
C20 C25 1.421(5) . ?
C21 C22 1.399(5) . ?
C21 C26 1.524(5) . ?
C22 C23 1.380(6) . ?
C22 H22A 0.9500 . ?
C23 C24 1.377(6) . ?
C23 H23A 0.9500 . ?
C24 C25 1.389(5) . ?
C24 H24A 0.9500 . ?
C25 C29 1.523(5) . ?
C26 C28 1.523(5) . ?
C26 C27 1.535(6) . ?
C26 H26A 1.0000 . ?
C27 H27A 0.9800 . ?
C27 H27B 0.9800 . ?
C27 H27C 0.9800 . ?
C28 H28A 0.9800 . ?
C28 H28B 0.9800 . ?
C28 H28C 0.9800 . ?
C29 C30 1.524(6) . ?
C29 C31 1.541(6) . ?
C29 H29A 1.0000 . ?
C30 H30A 0.9800 . ?
C30 H30B 0.9800 . ?
C30 H30C 0.9800 . ?
C31 H31A 0.9800 . ?
C31 H31B 0.9800 . ?
C31 H31C 0.9800 . ?
C32 C33 1.402(5) . ?
C32 C37 1.420(5) . ?
C33 C34 1.392(6) . ?
C33 C38 1.526(6) . ?
C34 C35 1.381(6) . ?
C34 H34A 0.9500 . ?
C35 C36 1.376(6) . ?
C35 H35A 0.9500 . ?
C36 C37 1.396(5) . ?
C36 H36A 0.9500 . ?
C37 C41 1.512(5) . ?
C38 C39 1.491(8) . ?
C38 C40 1.520(7) . ?
C38 H38A 1.0000 . ?
C39 H39A 0.9800 . ?
C39 H39B 0.9800 . ?
C39 H39C 0.9800 . ?
C40 H40A 0.9800 . ?
C40 H40B 0.9800 . ?
C40 H40C 0.9800 . ?
C41 C42 1.525(6) . ?
C41 C43 1.531(6) . ?
C41 H41A 1.0000 . ?
C42 H42A 0.9800 . ?
C42 H42B 0.9800 . ?
C42 H42C 0.9800 . ?
C43 H43A 0.9800 . ?
C43 H43B 0.9800 . ?
C43 H43C 0.9800 . ?
C44 C45 1.391(5) . ?
C44 C50 1.528(5) . ?
C45 C46 1.422(5) . ?
C45 H45A 0.9500 . ?
C46 C47 1.408(5) . ?
C47 C48 1.410(5) . ?
C47 H47A 0.9500 . ?
C48 C49 1.519(5) . ?
C49 H49A 0.9800 . ?
C49 H49B 0.9800 . ?
C49 H49C 0.9800 . ?
C50 H50A 0.9800 . ?
C50 H50B 0.9800 . ?
C50 H50C 0.9800 . ?
C51 C52 1.417(5) . ?
C51 C56 1.420(5) . ?
C52 C53 1.392(5) . ?
C52 C57 1.526(5) . ?
C53 C54 1.384(6) . ?
C53 H53A 0.9500 . ?
C54 C55 1.393(6) . ?
C54 H54A 0.9500 . ?
C55 C56 1.392(5) . ?
C55 H55A 0.9500 . ?
C56 C60 1.514(5) . ?
C57 C58 1.530(5) . ?
C57 C59 1.543(5) . ?
C57 H57A 1.0000 . ?
C58 H58A 0.9800 . ?
C58 H58B 0.9800 . ?
C58 H58C 0.9800 . ?
C59 H59A 0.9800 . ?
C59 H59B 0.9800 . ?
C59 H59C 0.9800 . ?
C60 C61 1.531(5) . ?
C60 C62 1.538(6) . ?
C60 H60A 1.0000 . ?
C61 H61A 0.9800 . ?
C61 H61B 0.9800 . ?
C61 H61C 0.9800 . ?
C62 H62A 0.9800 . ?
C62 H62B 0.9800 . ?
C62 H62C 0.9800 . ?
C63 C64 1.484(6) . ?
C63 H63A 0.9900 . ?
C63 H63B 0.9900 . ?
C64 C65 1.492(8) . ?
C64 H64A 0.9900 . ?
C64 H64B 0.9900 . ?
C65 C66 1.493(6) . ?
C65 H65A 0.9900 . ?
C65 H65B 0.9900 . ?
C66 H66A 0.9900 . ?
C66 H66B 0.9900 . ?
C67 C68 1.504(17) . ?
C67 H67A 0.9900 . ?
C67 H67B 0.9900 . ?
C68 C69 1.519(11) . ?
C68 H68A 0.9900 . ?
C68 H68B 0.9900 . ?
C67A C68A 1.51(3) . ?
C67A H67C 0.9900 . ?
C67A H67D 0.9900 . ?
C68A C69 1.603(19) . ?
C68A H68C 0.9900 . ?
C68A H68D 0.9900 . ?
C69 C70 1.531(6) . ?
C69 H69A 0.9900 . ?
C69 H69B 0.9900 . ?
C69 H69C 0.9900 . ?
C69 H69D 0.9900 . ?
C70 H70A 0.9900 . ?
C70 H70B 0.9900 . ?
O1T C4T 1.497(11) . ?
O1T C1T 1.626(12) . ?
C1T C2T 1.521(12) . ?
C1T H1TA 0.9900 . ?
C1T H1TB 0.9900 . ?
C2T C3T 1.395(10) . ?
C2T H2TA 0.9900 . ?
C2T H2TB 0.9900 . ?
C3T C4T 1.444(7) . ?
C3T H3TA 0.9900 . ?
C3T H3TB 0.9900 . ?
C4T H4TA 0.9900 . ?
C4T H4TB 0.9900 . ?
